data_4027838
loop_
_publ_author_name
'Aviran Amir'
'Alon H. Sayer'
'Rostislav Zagalsky'
'Linda J. W. Shimon'
'Bilha Fischer'

_publ_section_title
;
 O,O'-Diester Methylenediphosphonotetrathioate: Synthesis,
 Characterization, and Potential Applications
;
_journal_name_full 'Journal of Organic Chemistry'
_journal_page_first 270
_journal_page_last 277
_journal_paper_doi 10.1021/jo301786m
_journal_volume 78
_journal_year 2013
_chemical_formula_moiety 'C5 H10 P2 S6'
_chemical_formula_sum 'C5 H10 P2 S6'
_chemical_formula_weight 324.43
_chemical_name_systematic
; 
 ? 
;
_space_group_IT_number 14
_symmetry_cell_setting monoclinic
_symmetry_space_group_name_Hall '-P 2ybc'
_symmetry_space_group_name_H-M 'P 1 21/c 1'
_atom_sites_solution_hydrogens geom
_atom_sites_solution_primary direct
_atom_sites_solution_secondary difmap
_audit_creation_method SHELXL-97
_cell_angle_alpha 90.00
_cell_angle_beta 104.8996(10)
_cell_angle_gamma 90.00
_cell_formula_units_Z 4
_cell_length_a 9.1901(2)
_cell_length_b 13.8414(2)
_cell_length_c 10.0300(2)
_cell_measurement_reflns_used 2670
_cell_measurement_temperature 120(2)
_cell_measurement_theta_max 27.48
_cell_measurement_theta_min 2.55
_cell_volume 1232.96(4)
_computing_cell_refinement HKL2000
_computing_data_collection 'Collect package (Bruker Nonius)'
_computing_data_reduction HKL2000
_computing_structure_refinement 'SHELXL-97 (Sheldrick, 1997)'
_computing_structure_solution 'SHELXS-97 (Sheldrick, 1990)'
_diffrn_ambient_temperature 120(2)
_diffrn_measured_fraction_theta_full 0.998
_diffrn_measured_fraction_theta_max 0.998
_diffrn_measurement_device_type 'Nonius KappaCCD'
_diffrn_measurement_method 'phi and omega scans'
_diffrn_radiation_monochromator graphite
_diffrn_radiation_source 'fine-focus sealed tube'
_diffrn_radiation_type MoK\a
_diffrn_radiation_wavelength 0.71073
_diffrn_reflns_av_R_equivalents 0.0290
_diffrn_reflns_av_sigmaI/netI 0.0265
_diffrn_reflns_limit_h_max 0
_diffrn_reflns_limit_h_min -11
_diffrn_reflns_limit_k_max 17
_diffrn_reflns_limit_k_min 0
_diffrn_reflns_limit_l_max 13
_diffrn_reflns_limit_l_min -12
_diffrn_reflns_number 11012
_diffrn_reflns_theta_full 27.48
_diffrn_reflns_theta_max 27.48
_diffrn_reflns_theta_min 2.73
_exptl_absorpt_coefficient_mu 1.322
_exptl_absorpt_correction_type none
_exptl_crystal_colour colourless
_exptl_crystal_density_diffrn 1.748
_exptl_crystal_description needle
_exptl_crystal_F_000 664
_exptl_crystal_size_max 0.40
_exptl_crystal_size_mid 0.10
_exptl_crystal_size_min 0.10
_refine_diff_density_max 0.758
_refine_diff_density_min -0.521
_refine_diff_density_rms 0.111
_refine_ls_extinction_method none
_refine_ls_goodness_of_fit_ref 1.136
_refine_ls_hydrogen_treatment constr
_refine_ls_matrix_type full
_refine_ls_number_parameters 118
_refine_ls_number_reflns 2810
_refine_ls_number_restraints 0
_refine_ls_restrained_S_all 1.136
_refine_ls_R_factor_all 0.0420
_refine_ls_R_factor_gt 0.0361
_refine_ls_shift/su_max 0.000
_refine_ls_shift/su_mean 0.000
_refine_ls_structure_factor_coef Fsqd
_refine_ls_weighting_details 'calc w=1/[\s^2^(Fo^2^)+(0.0517P)^2^+1.6038P] where P=(Fo^2^+2Fc^2^)/3'
_refine_ls_weighting_scheme calc
_refine_ls_wR_factor_gt 0.0941
_refine_ls_wR_factor_ref 0.0992
_reflns_number_gt 2496
_reflns_number_total 2810
_reflns_threshold_expression >2sigma(I)
_cod_data_source_file jo301786m_si_002.cif
_cod_data_source_block aa68
_cod_database_code 4027838

loop_
_symmetry_equiv_pos_as_xyz
'x, y, z'
'-x, y+1/2, -z+1/2'
'-x, -y, -z'
'x, -y-1/2, z-1/2'

loop_
_atom_site_label
_atom_site_type_symbol
_atom_site_fract_x
_atom_site_fract_y
_atom_site_fract_z
_atom_site_U_iso_or_equiv
_atom_site_adp_type
_atom_site_occupancy
_atom_site_symmetry_multiplicity
_atom_site_calc_flag
_atom_site_refinement_flags
S1 S 0.57254(7) 0.28075(4) 0.11113(7) 0.01815(16) Uani 1 1 d .
S2 S 0.58766(7) 0.53081(4) 0.17795(6) 0.01550(15) Uani 1 1 d .
S3 S 0.40648(7) 0.39013(4) 0.33185(7) 0.01679(16) Uani 1 1 d .
S4 S 0.94048(7) 0.44323(5) 0.17327(6) 0.01868(16) Uani 1 1 d .
S5 S 1.10753(7) 0.38062(4) 0.49974(6) 0.01681(16) Uani 1 1 d .
S6 S 0.94428(7) 0.20883(4) 0.30123(7) 0.01770(16) Uani 1 1 d .
P1 P 0.58833(7) 0.38669(4) 0.24176(6) 0.01234(15) Uani 1 1 d .
P2 P 0.92959(6) 0.35873(4) 0.32514(6) 0.01241(15) Uani 1 1 d .
C1 C 0.3889(3) 0.55161(19) 0.1699(3) 0.0184(5) Uani 1 1 d .
H1A H 0.3656 0.6213 0.1565 0.022 Uiso 1 1 calc R
H1B H 0.3248 0.5160 0.0906 0.022 Uiso 1 1 calc R
C2 C 0.3559(3) 0.51749(18) 0.3024(3) 0.0176(5) Uani 1 1 d .
H2A H 0.2476 0.5261 0.2966 0.021 Uiso 1 1 calc R
H2B H 0.4142 0.5566 0.3806 0.021 Uiso 1 1 calc R
C3 C 0.7580(3) 0.37602(18) 0.3831(2) 0.0150(5) Uani 1 1 d .
H3A H 0.7462 0.3207 0.4420 0.018 Uiso 1 1 calc R
H3B H 0.7690 0.4352 0.4404 0.018 Uiso 1 1 calc R
C4 C 1.1568(3) 0.2546(2) 0.5402(3) 0.0210(5) Uani 1 1 d .
H4A H 1.2626 0.2501 0.5957 0.025 Uiso 1 1 calc R
H4B H 1.0914 0.2273 0.5953 0.025 Uiso 1 1 calc R
C5 C 1.1376(3) 0.19744(19) 0.4088(3) 0.0217(5) Uani 1 1 d .
H5A H 1.1606 0.1286 0.4313 0.026 Uiso 1 1 calc R
H5B H 1.2088 0.2215 0.3573 0.026 Uiso 1 1 calc R

loop_
_atom_site_aniso_label
_atom_site_aniso_U_11
_atom_site_aniso_U_22
_atom_site_aniso_U_33
_atom_site_aniso_U_23
_atom_site_aniso_U_13
_atom_site_aniso_U_12
S1 0.0177(3) 0.0163(3) 0.0196(3) -0.0049(2) 0.0033(2) -0.0007(2)
S2 0.0146(3) 0.0145(3) 0.0175(3) 0.0022(2) 0.0042(2) 0.0001(2)
S3 0.0125(3) 0.0159(3) 0.0231(3) 0.0012(2) 0.0066(2) -0.0007(2)
S4 0.0171(3) 0.0196(3) 0.0197(3) 0.0056(2) 0.0053(2) 0.0010(2)
S5 0.0128(3) 0.0170(3) 0.0181(3) -0.0012(2) -0.0005(2) 0.0000(2)
S6 0.0162(3) 0.0125(3) 0.0244(3) -0.0030(2) 0.0053(3) -0.0008(2)
P1 0.0099(3) 0.0129(3) 0.0138(3) -0.0003(2) 0.0022(2) -0.0005(2)
P2 0.0101(3) 0.0118(3) 0.0148(3) 0.0000(2) 0.0021(2) 0.0001(2)
C1 0.0138(11) 0.0223(13) 0.0191(12) 0.0034(10) 0.0041(9) 0.0052(10)
C2 0.0178(12) 0.0168(12) 0.0186(12) 0.0005(9) 0.0052(10) 0.0055(9)
C3 0.0112(11) 0.0170(12) 0.0170(12) -0.0001(9) 0.0040(9) -0.0005(9)
C4 0.0180(12) 0.0193(13) 0.0230(13) 0.0065(10) 0.0002(10) 0.0028(10)
C5 0.0150(12) 0.0174(12) 0.0324(15) 0.0017(11) 0.0058(11) 0.0043(10)

loop_
_atom_type_symbol
_atom_type_description
_atom_type_scat_dispersion_real
_atom_type_scat_dispersion_imag
_atom_type_scat_source
C C 0.0033 0.0016 'International Tables Vol C Tables 4.2.6.8 and 6.1.1.4'
H H 0.0000 0.0000 'International Tables Vol C Tables 4.2.6.8 and 6.1.1.4'
P P 0.1023 0.0942 'International Tables Vol C Tables 4.2.6.8 and 6.1.1.4'
S S 0.1246 0.1234 'International Tables Vol C Tables 4.2.6.8 and 6.1.1.4'

loop_
_geom_angle_atom_site_label_1
_geom_angle_atom_site_label_2
_geom_angle_atom_site_label_3
_geom_angle
C1 S2 P1 95.04(9)
C2 S3 P1 98.62(8)
C4 S5 P2 98.29(9)
C5 S6 P2 95.68(9)
C3 P1 S1 111.30(9)
C3 P1 S2 104.45(8)
S1 P1 S2 121.19(4)
C3 P1 S3 106.48(8)
S1 P1 S3 112.20(4)
S2 P1 S3 99.79(3)
C3 P2 S4 113.11(8)
C3 P2 S5 105.50(8)
S4 P2 S5 112.52(4)
C3 P2 S6 104.57(8)
S4 P2 S6 119.21(4)
S5 P2 S6 100.36(3)
C2 C1 S2 109.57(17)
C2 C1 H1A 109.8
S2 C1 H1A 109.8
C2 C1 H1B 109.8
S2 C1 H1B 109.8
H1A C1 H1B 108.2
C1 C2 S3 110.08(17)
C1 C2 H2A 109.6
S3 C2 H2A 109.6
C1 C2 H2B 109.6
S3 C2 H2B 109.6
H2A C2 H2B 108.2
P1 C3 P2 113.40(13)
P1 C3 H3A 108.9
P2 C3 H3A 108.9
P1 C3 H3B 108.9
P2 C3 H3B 108.9
H3A C3 H3B 107.7
C5 C4 S5 109.93(18)
C5 C4 H4A 109.7
S5 C4 H4A 109.7
C5 C4 H4B 109.7
S5 C4 H4B 109.7
H4A C4 H4B 108.2
C4 C5 S6 110.35(18)
C4 C5 H5A 109.6
S6 C5 H5A 109.6
C4 C5 H5B 109.6
S6 C5 H5B 109.6
H5A C5 H5B 108.1

loop_
_geom_bond_atom_site_label_1
_geom_bond_atom_site_label_2
_geom_bond_distance
S1 P1 1.9468(9)
S2 C1 1.830(2)
S2 P1 2.0946(8)
S3 C2 1.828(3)
S3 P1 2.0949(8)
S4 P2 1.9433(9)
S5 C4 1.822(3)
S5 P2 2.0881(8)
S6 C5 1.832(3)
S6 P2 2.0970(9)
P1 C3 1.824(2)
P2 C3 1.832(2)
C1 C2 1.513(3)
C1 H1A 0.9900
C1 H1B 0.9900
C2 H2A 0.9900
C2 H2B 0.9900
C3 H3A 0.9900
C3 H3B 0.9900
C4 C5 1.508(4)
C4 H4A 0.9900
C4 H4B 0.9900
C5 H5A 0.9900
C5 H5B 0.9900

loop_
_geom_torsion_atom_site_label_1
_geom_torsion_atom_site_label_2
_geom_torsion_atom_site_label_3
_geom_torsion_atom_site_label_4
_geom_torsion
C1 S2 P1 C3 -133.91(12)
C1 S2 P1 S1 99.61(9)
C1 S2 P1 S3 -23.93(9)
C2 S3 P1 C3 107.95(12)
C2 S3 P1 S1 -130.06(9)
C2 S3 P1 S2 -0.41(9)
C4 S5 P2 C3 102.17(12)
C4 S5 P2 S4 -134.05(9)
C4 S5 P2 S6 -6.25(10)
C5 S6 P2 C3 -127.24(12)
C5 S6 P2 S4 105.18(10)
C5 S6 P2 S5 -18.08(10)
P1 S2 C1 C2 49.49(18)
S2 C1 C2 S3 -56.9(2)
P1 S3 C2 C1 32.23(18)
S1 P1 C3 P2 51.25(14)
S2 P1 C3 P2 -81.16(13)
S3 P1 C3 P2 173.81(10)
S4 P2 C3 P1 43.91(15)
S5 P2 C3 P1 167.31(10)
S6 P2 C3 P1 -87.33(13)
P2 S5 C4 C5 36.37(19)
S5 C4 C5 S6 -57.0(2)
P2 S6 C5 C4 45.28(19)
